data_7062739
loop_
_publ_author_name
'Estifanos Filkale, Adelew'
'Gangwar, Manoj Kumar'
'Pandey, Indresh Kumar'
'Butcher, Ray'

_publ_section_title
;
 Binuclear cobalt(ii) complexes: synthesis, structure, characterizations
 and catalytic applications in acceptor-less dehydrogenation (AD) of
 primary alcohols into aldehydes
;
_journal_issue 42
_journal_name_full 'New Journal of Chemistry'
_journal_page_first 19657
_journal_page_last 19671
_journal_paper_doi 10.1039/D3NJ03632D
_journal_volume 47
_journal_year 2023
_chemical_formula_moiety 'C69 H70 Cl2 Co2 N4 O4'
_chemical_formula_sum 'C69 H70 Cl2 Co2 N4 O4'
_chemical_formula_weight 1208.05
_chemical_name_systematic 'Department of ChemistryUniversity of AnywhereSometownSomewhere, UK'
_space_group_IT_number 2
_space_group_name_Hall '-P 1'
_space_group_name_H-M_alt 'P -1'
_symmetry_cell_setting triclinic
_symmetry_space_group_name_Hall '-P 1'
_symmetry_space_group_name_H-M 'P -1'
_atom_sites_solution_hydrogens geom
_atom_sites_solution_primary direct
_atom_sites_solution_secondary difmap
_audit_creation_method SHELXL-97
_audit_update_record
;
2015-01-20 deposited with the CCDC.	2023-09-21 downloaded from the CCDC.
;
_cell_angle_alpha 85.816(4)
_cell_angle_beta 80.738(5)
_cell_angle_gamma 78.222(4)
_cell_formula_units_Z 2
_cell_length_a 12.2854(15)
_cell_length_b 13.8933(19)
_cell_length_c 18.666(3)
_cell_measurement_temperature 100(2)
_cell_measurement_theta_max 25.00
_cell_measurement_theta_min 3.15
_cell_volume 3075.6(8)
_computing_cell_refinement 'CrystalClear-SM Expert 2.0 r4'
_computing_data_collection 'CrystalClear-SM Expert 2.0 r4 (Rigaku, 2009)'
_computing_data_reduction 'CrystalClear-SM Expert 2.0 r4'
_computing_molecular_graphics 'CrystalStructure 4.0 (Rigaku, 2010)'
_computing_publication_material 'CrystalStructure 4.0'
_computing_structure_refinement 'SHELXL97 (Sheldrick, 2008)'
_computing_structure_solution 'SHELXS86 (Sheldrick, 1985)'
_diffrn_ambient_temperature 100(2)
_diffrn_measured_fraction_theta_full 0.995
_diffrn_measured_fraction_theta_max 0.995
_diffrn_measurement_device_type 'Rigaku Saturn724+'
_diffrn_measurement_method \w
_diffrn_radiation_monochromator graphite
_diffrn_radiation_source 'fine-focus sealed tube'
_diffrn_radiation_type MoK\a
_diffrn_radiation_wavelength 0.71070
_diffrn_reflns_av_R_equivalents 0.0260
_diffrn_reflns_av_sigmaI/netI 0.0356
_diffrn_reflns_limit_h_max 13
_diffrn_reflns_limit_h_min -14
_diffrn_reflns_limit_k_max 13
_diffrn_reflns_limit_k_min -16
_diffrn_reflns_limit_l_max 22
_diffrn_reflns_limit_l_min -22
_diffrn_reflns_number 24697
_diffrn_reflns_theta_full 25.00
_diffrn_reflns_theta_max 25.00
_diffrn_reflns_theta_min 3.15
_exptl_absorpt_coefficient_mu 0.678
_exptl_absorpt_correction_T_max 0.897
_exptl_absorpt_correction_T_min 0.857
_exptl_absorpt_correction_type multi-scan
_exptl_absorpt_process_details 'NUMABS (Rigaku, 1999)'
_exptl_crystal_colour Colorless
_exptl_crystal_density_diffrn 1.304
_exptl_crystal_density_method 'not measured'
_exptl_crystal_description Prism
_exptl_crystal_F_000 1264
_exptl_crystal_size_max 0.33
_exptl_crystal_size_mid 0.19
_exptl_crystal_size_min 0.16
_platon_squeeze_details
;
;
_refine_diff_density_max 1.559
_refine_diff_density_min -1.330
_refine_diff_density_rms 0.068
_refine_ls_extinction_method none
_refine_ls_goodness_of_fit_ref 1.020
_refine_ls_hydrogen_treatment constr
_refine_ls_matrix_type full
_refine_ls_number_parameters 730
_refine_ls_number_reflns 10814
_refine_ls_number_restraints 0
_refine_ls_restrained_S_all 1.020
_refine_ls_R_factor_all 0.0533
_refine_ls_R_factor_gt 0.0473
_refine_ls_shift/su_max 0.001
_refine_ls_shift/su_mean 0.000
_refine_ls_structure_factor_coef Fsqd
_refine_ls_weighting_details 'calc w=1/[\s^2^(Fo^2^)+(0.0556P)^2^+4.5895P] where P=(Fo^2^+2Fc^2^)/3'
_refine_ls_weighting_scheme calc
_refine_ls_wR_factor_gt 0.1150
_refine_ls_wR_factor_ref 0.1195
_reflns_number_gt 9587
_reflns_number_total 10814
_reflns_threshold_expression >2sigma(I)
_cod_data_source_file d3nj03632d2.cif
_cod_data_source_block ae-3-70
_cod_depositor_comments
;
The following automatic conversions were performed:

data item '_symmetry_cell_setting' value 'Triclinic' was changed to
'triclinic' in accordance with the
/home/data/users/saulius/crontab/automatic-downloads/rss-feeds/RSC/lib/dictionaries/cif_core.dic
dictionary named 'cif_core.dic' version 2.4.2 last updated on
2011-04-26.

Automatic conversion script
Id: cif_fix_values 8170 2020-07-09 18:12:32Z antanas 

 Adding full bibliography for 7062737--7062739.cif.
;
_cod_original_cell_volume 3075.6(7)
_cod_database_code 7062739

loop_
_symmetry_equiv_pos_as_xyz
'x, y, z'
'-x, -y, -z'

loop_
_atom_site_label
_atom_site_type_symbol
_atom_site_fract_x
_atom_site_fract_y
_atom_site_fract_z
_atom_site_U_iso_or_equiv
_atom_site_adp_type
_atom_site_occupancy
_atom_site_symmetry_multiplicity
_atom_site_calc_flag
_atom_site_refinement_flags
_atom_site_disorder_assembly
_atom_site_disorder_group
Co1 Co 0.39072(3) 0.87055(2) 0.232758(18) 0.01367(10) Uani 1 1 d . . .
Co2 Co 0.10995(3) 0.68934(2) 0.307855(18) 0.01486(10) Uani 1 1 d . . .
Cl1 Cl 0.19718(17) 0.33015(11) 0.09210(10) 0.1295(8) Uani 1 1 d . . .
Cl2 Cl 0.15577(11) 0.41126(11) -0.05611(10) 0.0987(5) Uani 1 1 d . . .
O1 O 0.27128(14) 0.87929(13) 0.17770(10) 0.0193(4) Uani 1 1 d . . .
O2 O 0.40993(14) 0.78610(13) 0.31644(9) 0.0163(4) Uani 1 1 d . . .
O3 O 0.08781(15) 0.77856(13) 0.22662(10) 0.0190(4) Uani 1 1 d . . .
O4 O 0.23970(14) 0.66862(13) 0.35475(9) 0.0179(4) Uani 1 1 d . . .
N1 N 0.34278(17) 1.00989(15) 0.26314(11) 0.0150(4) Uani 1 1 d . . .
N2 N 0.53404(17) 0.80283(16) 0.17542(11) 0.0164(5) Uani 1 1 d . . .
N3 N 0.00659(17) 0.74063(15) 0.39681(12) 0.0163(5) Uani 1 1 d . . .
N4 N 0.12173(17) 0.56969(16) 0.25025(12) 0.0175(5) Uani 1 1 d . . .
C1 C 0.2496(2) 0.69343(18) 0.41881(13) 0.0154(5) Uani 1 1 d . . .
C2 C 0.1569(2) 0.73583(18) 0.47023(14) 0.0156(5) Uani 1 1 d . . .
C3 C 0.1755(2) 0.75601(19) 0.53999(14) 0.0184(5) Uani 1 1 d . . .
H3A H 0.1136 0.7861 0.5737 0.022 Uiso 1 1 calc R . .
C4 C 0.2805(2) 0.73325(19) 0.56010(14) 0.0190(6) Uani 1 1 d . . .
H4A H 0.2909 0.7446 0.6079 0.023 Uiso 1 1 calc R . .
C5 C 0.3728(2) 0.69277(19) 0.50892(14) 0.0176(5) Uani 1 1 d . . .
H5A H 0.4459 0.6778 0.5226 0.021 Uiso 1 1 calc R . .
C6 C 0.3598(2) 0.67445(18) 0.43973(14) 0.0151(5) Uani 1 1 d . . .
C7 C 0.4562(2) 0.63742(19) 0.38334(14) 0.0154(5) Uani 1 1 d . . .
C8 C 0.5264(2) 0.5470(2) 0.39011(14) 0.0196(6) Uani 1 1 d . . .
H8A H 0.5142 0.5071 0.4330 0.024 Uiso 1 1 calc R . .
C9 C 0.6157(2) 0.5126(2) 0.33502(15) 0.0237(6) Uani 1 1 d . . .
H9A H 0.6641 0.4508 0.3410 0.028 Uiso 1 1 calc R . .
C10 C 0.6316(2) 0.5696(2) 0.27271(15) 0.0227(6) Uani 1 1 d . . .
H10A H 0.6909 0.5460 0.2351 0.027 Uiso 1 1 calc R . .
C11 C 0.5621(2) 0.66295(19) 0.26282(14) 0.0174(5) Uani 1 1 d . . .
C12 C 0.4735(2) 0.69879(18) 0.31942(14) 0.0148(5) Uani 1 1 d . . .
C13 C 0.5868(2) 0.7170(2) 0.19572(14) 0.0182(5) Uani 1 1 d . . .
H13A H 0.6489 0.6864 0.1624 0.022 Uiso 1 1 calc R . .
C14 C 0.0429(2) 0.75692(18) 0.45564(14) 0.0170(5) Uani 1 1 d . . .
H14A H -0.0126 0.7862 0.4935 0.020 Uiso 1 1 calc R . .
C15 C 0.5758(2) 0.8436(2) 0.10509(14) 0.0195(6) Uani 1 1 d . . .
C16 C 0.6585(2) 0.9010(2) 0.10156(16) 0.0259(6) Uani 1 1 d . . .
C17 C 0.7137(2) 0.9120(2) 0.16633(18) 0.0337(7) Uani 1 1 d . . .
H17A H 0.6588 0.9097 0.2112 0.040 Uiso 1 1 calc R . .
H17B H 0.7357 0.9771 0.1623 0.040 Uiso 1 1 calc R . .
C18 C 0.8179(3) 0.8316(3) 0.1724(2) 0.0432(9) Uani 1 1 d . . .
H18A H 0.8508 0.8418 0.2150 0.065 Uiso 1 1 calc R . .
H18B H 0.8732 0.8343 0.1285 0.065 Uiso 1 1 calc R . .
H18C H 0.7963 0.7670 0.1775 0.065 Uiso 1 1 calc R . .
C19 C 0.6924(3) 0.9449(2) 0.0344(2) 0.0423(9) Uani 1 1 d . . .
H19A H 0.7478 0.9846 0.0303 0.051 Uiso 1 1 calc R . .
C20 C 0.6468(3) 0.9315(3) -0.0265(2) 0.0535(11) Uani 1 1 d . . .
H20A H 0.6705 0.9623 -0.0718 0.064 Uiso 1 1 calc R . .
C21 C 0.5672(3) 0.8738(3) -0.02137(17) 0.0463(10) Uani 1 1 d . . .
H21A H 0.5372 0.8648 -0.0637 0.056 Uiso 1 1 calc R . .
C22 C 0.5295(2) 0.8281(2) 0.04440(15) 0.0288(7) Uani 1 1 d . . .
C23 C 0.4440(3) 0.7623(3) 0.04669(18) 0.0403(8) Uani 1 1 d . . .
H23A H 0.4035 0.7587 0.0968 0.048 Uiso 1 1 calc R . .
H23B H 0.3882 0.7924 0.0147 0.048 Uiso 1 1 calc R . .
C24 C 0.4969(3) 0.6589(3) 0.0230(2) 0.0582(11) Uani 1 1 d . . .
H24A H 0.4381 0.6201 0.0255 0.087 Uiso 1 1 calc R . .
H24B H 0.5510 0.6281 0.0551 0.087 Uiso 1 1 calc R . .
H24C H 0.5357 0.6619 -0.0271 0.087 Uiso 1 1 calc R . .
C25 C -0.1144(2) 0.76660(19) 0.39790(14) 0.0171(5) Uani 1 1 d . . .
C26 C -0.1788(2) 0.6962(2) 0.42578(15) 0.0208(6) Uani 1 1 d . . .
C27 C -0.1230(2) 0.5995(2) 0.45943(17) 0.0260(6) Uani 1 1 d . . .
H27A H -0.0848 0.6145 0.4989 0.031 Uiso 1 1 calc R . .
H27B H -0.0642 0.5654 0.4220 0.031 Uiso 1 1 calc R . .
C28 C -0.2005(3) 0.5289(2) 0.49035(19) 0.0349(7) Uani 1 1 d . . .
H28A H -0.1564 0.4694 0.5107 0.052 Uiso 1 1 calc R . .
H28B H -0.2369 0.5113 0.4516 0.052 Uiso 1 1 calc R . .
H28C H -0.2579 0.5608 0.5286 0.052 Uiso 1 1 calc R . .
C29 C -0.2938(2) 0.7201(2) 0.42205(16) 0.0256(6) Uani 1 1 d . . .
H29A H -0.3398 0.6736 0.4395 0.031 Uiso 1 1 calc R . .
C30 C -0.3420(2) 0.8110(2) 0.39317(16) 0.0254(6) Uani 1 1 d . . .
H30A H -0.4204 0.8258 0.3907 0.030 Uiso 1 1 calc R . .
C31 C -0.2769(2) 0.8799(2) 0.36809(15) 0.0237(6) Uani 1 1 d . . .
H31A H -0.3113 0.9421 0.3494 0.028 Uiso 1 1 calc R . .
C32 C -0.1608(2) 0.8595(2) 0.36979(14) 0.0199(6) Uani 1 1 d . . .
C33 C -0.0865(2) 0.9338(2) 0.34431(16) 0.0243(6) Uani 1 1 d . . .
H33A H -0.0322 0.9079 0.3017 0.029 Uiso 1 1 calc R . .
H33B H -0.0427 0.9396 0.3834 0.029 Uiso 1 1 calc R . .
C34 C -0.1477(3) 1.0363(2) 0.32364(19) 0.0357(8) Uani 1 1 d . . .
H34A H -0.0929 1.0789 0.3082 0.054 Uiso 1 1 calc R . .
H34B H -0.2004 1.0639 0.3657 0.054 Uiso 1 1 calc R . .
H34C H -0.1892 1.0323 0.2837 0.054 Uiso 1 1 calc R . .
C35 C 0.1873(2) 0.95207(19) 0.17106(14) 0.0176(5) Uani 1 1 d . . .
C36 C 0.1777(2) 1.04598(19) 0.19950(14) 0.0172(5) Uani 1 1 d . . .
C37 C 0.0876(2) 1.1233(2) 0.18534(16) 0.0241(6) Uani 1 1 d . . .
H37A H 0.0808 1.1859 0.2048 0.029 Uiso 1 1 calc R . .
C38 C 0.0103(2) 1.1088(2) 0.14402(18) 0.0316(7) Uani 1 1 d . . .
H38A H -0.0480 1.1616 0.1333 0.038 Uiso 1 1 calc R . .
C39 C 0.0181(2) 1.0153(2) 0.11762(17) 0.0280(7) Uani 1 1 d . . .
H39A H -0.0368 1.0054 0.0898 0.034 Uiso 1 1 calc R . .
C40 C 0.1025(2) 0.9376(2) 0.13070(15) 0.0211(6) Uani 1 1 d . . .
C41 C 0.1090(2) 0.8377(2) 0.10492(15) 0.0214(6) Uani 1 1 d . . .
C42 C 0.1192(3) 0.8190(2) 0.03208(16) 0.0311(7) Uani 1 1 d . . .
H42A H 0.1203 0.8723 -0.0028 0.037 Uiso 1 1 calc R . .
C43 C 0.1280(3) 0.7242(3) 0.00800(17) 0.0398(8) Uani 1 1 d . . .
H43A H 0.1342 0.7135 -0.0423 0.048 Uiso 1 1 calc R . .
C44 C 0.1276(3) 0.6468(2) 0.05821(17) 0.0351(7) Uani 1 1 d . . .
H44A H 0.1352 0.5821 0.0421 0.042 Uiso 1 1 calc R . .
C45 C 0.1159(2) 0.6618(2) 0.13350(15) 0.0238(6) Uani 1 1 d . . .
C46 C 0.1045(2) 0.7584(2) 0.15827(14) 0.0199(6) Uani 1 1 d . . .
C47 C 0.1248(2) 0.5749(2) 0.18039(15) 0.0227(6) Uani 1 1 d . . .
H47A H 0.1339 0.5142 0.1576 0.027 Uiso 1 1 calc R . .
C48 C 0.1490(2) 0.4723(2) 0.28401(14) 0.0219(6) Uani 1 1 d . . .
C49 C 0.2633(3) 0.4354(2) 0.29055(16) 0.0321(7) Uani 1 1 d . . .
C50 C 0.3571(3) 0.4880(3) 0.2542(2) 0.0424(9) Uani 1 1 d . . .
H50A H 0.3275 0.5598 0.2524 0.051 Uiso 1 1 calc R . .
H50B H 0.4187 0.4752 0.2840 0.051 Uiso 1 1 calc R . .
C51 C 0.4042(3) 0.4553(3) 0.1778(2) 0.0501(10) Uani 1 1 d . . .
H51A H 0.4635 0.4913 0.1571 0.075 Uiso 1 1 calc R . .
H51B H 0.3440 0.4689 0.1477 0.075 Uiso 1 1 calc R . .
H51C H 0.4356 0.3845 0.1792 0.075 Uiso 1 1 calc R . .
C52 C 0.2914(3) 0.3469(3) 0.32763(19) 0.0444(9) Uani 1 1 d . . .
H52A H 0.3678 0.3214 0.3326 0.053 Uiso 1 1 calc R . .
C53 C 0.2120(4) 0.2961(3) 0.3569(2) 0.0503(10) Uani 1 1 d . . .
H53A H 0.2334 0.2361 0.3835 0.060 Uiso 1 1 calc R . .
C54 C 0.1007(4) 0.3279(3) 0.34963(19) 0.0488(10) Uani 1 1 d . . .
H54A H 0.0470 0.2891 0.3698 0.059 Uiso 1 1 calc R . .
C55 C 0.0655(3) 0.4198(2) 0.31166(18) 0.0357(8) Uani 1 1 d . . .
C56 C -0.0544(3) 0.4528(3) 0.2997(2) 0.0495(10) Uani 1 1 d . . .
H56A H -0.0696 0.5248 0.2890 0.059 Uiso 1 1 calc R . .
H56B H -0.1048 0.4391 0.3446 0.059 Uiso 1 1 calc R . .
C57 C -0.0794(3) 0.4005(3) 0.2369(3) 0.0678(14) Uani 1 1 d . . .
H57A H -0.1585 0.4229 0.2308 0.102 Uiso 1 1 calc R . .
H57B H -0.0647 0.3293 0.2474 0.102 Uiso 1 1 calc R . .
H57C H -0.0312 0.4157 0.1921 0.102 Uiso 1 1 calc R . .
C58 C 0.2533(2) 1.06785(19) 0.24448(14) 0.0175(5) Uani 1 1 d . . .
H58A H 0.2361 1.1321 0.2628 0.021 Uiso 1 1 calc R . .
C59 C 0.3970(2) 1.04757(18) 0.31530(14) 0.0165(5) Uani 1 1 d . . .
C60 C 0.4779(2) 1.10545(19) 0.29077(15) 0.0199(6) Uani 1 1 d . . .
C61 C 0.5046(2) 1.1318(2) 0.21039(15) 0.0240(6) Uani 1 1 d . . .
H61A H 0.4366 1.1739 0.1947 0.029 Uiso 1 1 calc R . .
H61B H 0.5206 1.0704 0.1834 0.029 Uiso 1 1 calc R . .
C62 C 0.6033(3) 1.1848(3) 0.18826(19) 0.0390(8) Uani 1 1 d . . .
H62A H 0.6136 1.1980 0.1356 0.058 Uiso 1 1 calc R . .
H62B H 0.6719 1.1433 0.2021 0.058 Uiso 1 1 calc R . .
H62C H 0.5875 1.2471 0.2129 0.058 Uiso 1 1 calc R . .
C63 C 0.5284(2) 1.1404(2) 0.34317(16) 0.0237(6) Uani 1 1 d . . .
H63A H 0.5839 1.1793 0.3283 0.028 Uiso 1 1 calc R . .
C64 C 0.4982(2) 1.1189(2) 0.41649(16) 0.0270(6) Uani 1 1 d . . .
H64A H 0.5331 1.1431 0.4514 0.032 Uiso 1 1 calc R . .
C65 C 0.4176(2) 1.0624(2) 0.43904(15) 0.0252(6) Uani 1 1 d . . .
H65A H 0.3968 1.0493 0.4895 0.030 Uiso 1 1 calc R . .
C66 C 0.3661(2) 1.02436(19) 0.38928(14) 0.0191(6) Uani 1 1 d . . .
C67 C 0.2766(2) 0.9644(2) 0.41646(15) 0.0221(6) Uani 1 1 d . . .
H67A H 0.3000 0.9205 0.4578 0.027 Uiso 1 1 calc R . .
H67B H 0.2704 0.9224 0.3772 0.027 Uiso 1 1 calc R . .
C68 C 0.1617(2) 1.0280(2) 0.44075(17) 0.0319(7) Uani 1 1 d . . .
H68A H 0.1072 0.9857 0.4577 0.048 Uiso 1 1 calc R . .
H68B H 0.1373 1.0706 0.3998 0.048 Uiso 1 1 calc R . .
H68C H 0.1668 1.0687 0.4804 0.048 Uiso 1 1 calc R . .
C69 C 0.1702(4) 0.3044(3) 0.0056(3) 0.0876(19) Uani 1 1 d . . .
H69A H 0.1003 0.2777 0.0120 0.105 Uiso 1 1 calc R . .
H69B H 0.2325 0.2530 -0.0162 0.105 Uiso 1 1 calc R . .

loop_
_atom_site_aniso_label
_atom_site_aniso_U_11
_atom_site_aniso_U_22
_atom_site_aniso_U_33
_atom_site_aniso_U_23
_atom_site_aniso_U_13
_atom_site_aniso_U_12
Co1 0.01274(18) 0.01447(18) 0.01280(18) 0.00130(13) -0.00217(13) -0.00080(13)
Co2 0.01503(18) 0.01439(18) 0.01521(19) 0.00015(13) -0.00369(13) -0.00215(13)
Cl1 0.1871(18) 0.0662(8) 0.1220(13) -0.0568(9) 0.0934(13) -0.0666(10)
Cl2 0.0603(8) 0.0844(10) 0.1504(15) -0.0689(10) 0.0044(8) -0.0047(7)
O1 0.0166(9) 0.0189(10) 0.0225(10) -0.0005(8) -0.0074(7) -0.0003(7)
O2 0.0153(9) 0.0160(9) 0.0152(9) 0.0012(7) -0.0021(7) 0.0020(7)
O3 0.0209(9) 0.0182(9) 0.0173(10) 0.0012(7) -0.0044(7) -0.0017(7)
O4 0.0159(9) 0.0223(10) 0.0151(9) -0.0022(7) -0.0032(7) -0.0015(7)
N1 0.0161(11) 0.0158(11) 0.0132(11) 0.0006(8) -0.0016(8) -0.0041(9)
N2 0.0131(10) 0.0219(12) 0.0130(11) 0.0014(9) -0.0010(8) -0.0020(9)
N3 0.0133(11) 0.0153(11) 0.0203(12) 0.0009(9) -0.0031(9) -0.0029(8)
N4 0.0172(11) 0.0148(11) 0.0208(12) -0.0005(9) -0.0039(9) -0.0029(9)
C1 0.0191(13) 0.0128(12) 0.0137(13) 0.0026(10) -0.0020(10) -0.0038(10)
C2 0.0171(13) 0.0143(12) 0.0154(13) 0.0013(10) -0.0016(10) -0.0044(10)
C3 0.0196(13) 0.0181(13) 0.0167(13) -0.0012(10) 0.0022(10) -0.0055(11)
C4 0.0238(14) 0.0202(13) 0.0139(13) -0.0005(10) -0.0031(10) -0.0063(11)
C5 0.0165(13) 0.0180(13) 0.0194(14) 0.0058(11) -0.0069(10) -0.0050(10)
C6 0.0166(13) 0.0113(12) 0.0170(13) 0.0032(10) -0.0034(10) -0.0025(10)
C7 0.0146(12) 0.0166(13) 0.0162(13) -0.0009(10) -0.0062(10) -0.0027(10)
C8 0.0199(13) 0.0201(14) 0.0187(14) 0.0048(11) -0.0068(11) -0.0025(11)
C9 0.0215(14) 0.0192(14) 0.0262(15) 0.0014(12) -0.0047(11) 0.0062(11)
C10 0.0169(13) 0.0229(14) 0.0234(15) -0.0004(11) 0.0007(11) 0.0042(11)
C11 0.0130(12) 0.0201(13) 0.0179(13) 0.0005(11) -0.0032(10) 0.0001(10)
C12 0.0133(12) 0.0169(13) 0.0152(13) -0.0007(10) -0.0064(10) -0.0023(10)
C13 0.0134(12) 0.0238(14) 0.0155(13) -0.0036(11) 0.0007(10) -0.0008(11)
C14 0.0160(13) 0.0154(13) 0.0180(13) 0.0004(10) 0.0013(10) -0.0026(10)
C15 0.0176(13) 0.0219(14) 0.0155(13) 0.0005(11) 0.0011(10) 0.0009(11)
C16 0.0224(14) 0.0220(14) 0.0292(16) -0.0047(12) 0.0076(12) -0.0023(12)
C17 0.0222(15) 0.0372(18) 0.0429(19) -0.0150(15) 0.0043(13) -0.0110(13)
C18 0.0242(17) 0.057(2) 0.051(2) -0.0182(18) -0.0061(15) -0.0073(15)
C19 0.043(2) 0.0326(18) 0.043(2) 0.0003(15) 0.0207(16) -0.0095(15)
C20 0.066(3) 0.051(2) 0.029(2) 0.0140(17) 0.0188(18) -0.002(2)
C21 0.050(2) 0.065(3) 0.0153(16) 0.0031(16) -0.0027(14) 0.0048(19)
C22 0.0238(15) 0.0403(18) 0.0178(14) -0.0013(13) -0.0018(11) 0.0031(13)
C23 0.0279(17) 0.071(3) 0.0238(17) -0.0149(16) -0.0061(13) -0.0084(16)
C24 0.052(2) 0.067(3) 0.059(3) -0.022(2) 0.006(2) -0.025(2)
C25 0.0125(12) 0.0203(13) 0.0179(13) -0.0033(10) -0.0026(10) -0.0009(10)
C26 0.0177(13) 0.0225(14) 0.0229(14) -0.0044(11) -0.0036(11) -0.0039(11)
C27 0.0226(15) 0.0232(15) 0.0330(16) 0.0021(12) -0.0049(12) -0.0071(12)
C28 0.0329(17) 0.0299(17) 0.044(2) 0.0054(14) -0.0054(14) -0.0130(14)
C29 0.0192(14) 0.0280(15) 0.0313(16) -0.0063(12) -0.0007(12) -0.0092(12)
C30 0.0136(13) 0.0343(16) 0.0289(16) -0.0121(13) -0.0065(11) 0.0000(12)
C31 0.0223(14) 0.0240(15) 0.0229(15) -0.0056(12) -0.0078(11) 0.0047(11)
C32 0.0190(13) 0.0215(14) 0.0180(14) -0.0063(11) -0.0023(10) 0.0006(11)
C33 0.0243(15) 0.0196(14) 0.0268(15) -0.0005(12) -0.0014(12) -0.0011(11)
C34 0.0380(18) 0.0225(16) 0.044(2) 0.0015(14) -0.0054(15) -0.0007(13)
C35 0.0170(13) 0.0185(13) 0.0160(13) 0.0055(10) -0.0034(10) -0.0020(11)
C36 0.0171(13) 0.0175(13) 0.0155(13) 0.0041(10) -0.0020(10) -0.0018(10)
C37 0.0244(15) 0.0178(14) 0.0288(16) 0.0040(12) -0.0065(12) -0.0011(11)
C38 0.0257(16) 0.0257(16) 0.0420(19) 0.0099(14) -0.0163(13) 0.0028(12)
C39 0.0263(15) 0.0285(16) 0.0330(17) 0.0112(13) -0.0190(13) -0.0072(12)
C40 0.0211(14) 0.0242(14) 0.0188(14) 0.0065(11) -0.0066(11) -0.0060(11)
C41 0.0192(13) 0.0255(15) 0.0220(14) 0.0041(11) -0.0102(11) -0.0066(11)
C42 0.0426(18) 0.0335(17) 0.0217(15) 0.0089(13) -0.0163(13) -0.0126(14)
C43 0.067(2) 0.0391(19) 0.0196(16) -0.0002(14) -0.0190(15) -0.0154(17)
C44 0.056(2) 0.0296(17) 0.0246(16) -0.0031(13) -0.0158(15) -0.0112(15)
C45 0.0279(15) 0.0233(15) 0.0217(15) -0.0010(12) -0.0091(12) -0.0043(12)
C46 0.0161(13) 0.0245(14) 0.0199(14) 0.0018(11) -0.0073(10) -0.0036(11)
C47 0.0256(15) 0.0187(14) 0.0252(15) -0.0049(11) -0.0075(11) -0.0034(11)
C48 0.0309(15) 0.0153(13) 0.0167(14) -0.0020(11) -0.0003(11) -0.0001(11)
C49 0.0420(18) 0.0259(16) 0.0250(16) -0.0121(13) -0.0135(13) 0.0119(14)
C50 0.0224(16) 0.043(2) 0.063(2) -0.0269(18) -0.0117(15) 0.0037(14)
C51 0.0346(19) 0.052(2) 0.062(3) -0.0129(19) 0.0020(17) -0.0072(17)
C52 0.060(2) 0.0325(19) 0.038(2) -0.0103(16) -0.0190(17) 0.0102(17)
C53 0.076(3) 0.0299(19) 0.039(2) -0.0058(16) -0.0122(19) 0.0096(19)
C54 0.077(3) 0.0341(19) 0.0323(19) -0.0034(15) 0.0169(18) -0.0233(19)
C55 0.0417(19) 0.0239(16) 0.0368(18) -0.0109(14) 0.0142(14) -0.0077(14)
C56 0.0349(19) 0.0344(19) 0.076(3) -0.0241(19) 0.0160(18) -0.0107(15)
C57 0.029(2) 0.064(3) 0.110(4) -0.041(3) -0.009(2) 0.0052(19)
C58 0.0208(13) 0.0148(13) 0.0155(13) 0.0007(10) -0.0009(10) -0.0019(10)
C59 0.0177(13) 0.0136(12) 0.0179(13) -0.0007(10) -0.0057(10) 0.0004(10)
C60 0.0207(14) 0.0155(13) 0.0225(14) 0.0002(11) -0.0064(11) 0.0006(11)
C61 0.0246(15) 0.0246(15) 0.0236(15) 0.0037(12) -0.0044(11) -0.0079(12)
C62 0.0387(19) 0.044(2) 0.0373(19) 0.0107(16) -0.0082(15) -0.0179(16)
C63 0.0231(14) 0.0194(14) 0.0306(16) -0.0013(12) -0.0108(12) -0.0036(11)
C64 0.0327(16) 0.0240(15) 0.0262(16) -0.0049(12) -0.0158(13) 0.0004(12)
C65 0.0332(16) 0.0232(15) 0.0175(14) 0.0003(11) -0.0086(12) 0.0018(12)
C66 0.0219(14) 0.0147(13) 0.0179(13) -0.0006(10) -0.0041(10) 0.0035(10)
C67 0.0289(15) 0.0193(14) 0.0151(13) 0.0010(11) 0.0019(11) -0.0025(11)
C68 0.0295(16) 0.0306(17) 0.0328(17) -0.0022(13) 0.0025(13) -0.0051(13)
C69 0.063(3) 0.052(3) 0.147(5) -0.057(3) 0.029(3) -0.023(2)

loop_
_atom_type_symbol
_atom_type_description
_atom_type_scat_dispersion_real
_atom_type_scat_dispersion_imag
_atom_type_scat_source
C C 0.0033 0.0016 'International Tables Vol C Tables 4.2.6.8 and 6.1.1.4'
H H 0.0000 0.0000 'International Tables Vol C Tables 4.2.6.8 and 6.1.1.4'
Co Co 0.3494 0.9721 'International Tables Vol C Tables 4.2.6.8 and 6.1.1.4'
N N 0.0061 0.0033 'International Tables Vol C Tables 4.2.6.8 and 6.1.1.4'
O O 0.0106 0.0060 'International Tables Vol C Tables 4.2.6.8 and 6.1.1.4'
Cl Cl 0.1484 0.1585 'International Tables Vol C Tables 4.2.6.8 and 6.1.1.4'

loop_
_geom_angle_atom_site_label_1
_geom_angle_atom_site_label_2
_geom_angle_atom_site_label_3
_geom_angle
_geom_angle_site_symmetry_1
_geom_angle_site_symmetry_3
_geom_angle_publ_flag
O2 Co1 O1 124.42(8) . . ?
O2 Co1 N2 93.52(8) . . ?
O1 Co1 N2 109.20(8) . . ?
O2 Co1 N1 109.11(8) . . ?
O1 Co1 N1 93.83(8) . . ?
N2 Co1 N1 130.26(9) . . ?
O4 Co2 O3 123.79(8) . . ?
O4 Co2 N3 93.19(8) . . ?
O3 Co2 N3 110.60(8) . . ?
O4 Co2 N4 107.02(8) . . ?
O3 Co2 N4 93.62(8) . . ?
N3 Co2 N4 132.11(9) . . ?
C35 O1 Co1 128.95(18) . . ?
C12 O2 Co1 127.36(16) . . ?
C46 O3 Co2 127.81(17) . . ?
C1 O4 Co2 129.40(16) . . ?
C58 N1 C59 115.9(2) . . ?
C58 N1 Co1 122.32(18) . . ?
C59 N1 Co1 121.26(16) . . ?
C13 N2 C15 117.4(2) . . ?
C13 N2 Co1 121.84(17) . . ?
C15 N2 Co1 120.40(16) . . ?
C14 N3 C25 115.9(2) . . ?
C14 N3 Co2 122.67(17) . . ?
C25 N3 Co2 121.33(17) . . ?
C47 N4 C48 116.8(2) . . ?
C47 N4 Co2 122.25(18) . . ?
C48 N4 Co2 119.87(17) . . ?
O4 C1 C2 123.6(2) . . ?
O4 C1 C6 118.3(2) . . ?
C2 C1 C6 118.1(2) . . ?
C3 C2 C1 119.5(2) . . ?
C3 C2 C14 117.5(2) . . ?
C1 C2 C14 123.0(2) . . ?
C4 C3 C2 121.6(2) . . ?
C4 C3 H3A 119.2 . . ?
C2 C3 H3A 119.2 . . ?
C3 C4 C5 119.1(2) . . ?
C3 C4 H4A 120.5 . . ?
C5 C4 H4A 120.5 . . ?
C6 C5 C4 121.6(2) . . ?
C6 C5 H5A 119.2 . . ?
C4 C5 H5A 119.2 . . ?
C5 C6 C1 120.1(2) . . ?
C5 C6 C7 122.8(2) . . ?
C1 C6 C7 117.1(2) . . ?
C8 C7 C12 120.0(2) . . ?
C8 C7 C6 122.8(2) . . ?
C12 C7 C6 117.2(2) . . ?
C7 C8 C9 121.6(2) . . ?
C7 C8 H8A 119.2 . . ?
C9 C8 H8A 119.2 . . ?
C10 C9 C8 119.0(2) . . ?
C10 C9 H9A 120.5 . . ?
C8 C9 H9A 120.5 . . ?
C9 C10 C11 121.8(2) . . ?
C9 C10 H10A 119.1 . . ?
C11 C10 H10A 119.1 . . ?
C10 C11 C12 119.2(2) . . ?
C10 C11 C13 117.2(2) . . ?
C12 C11 C13 123.6(2) . . ?
O2 C12 C11 123.1(2) . . ?
O2 C12 C7 118.5(2) . . ?
C11 C12 C7 118.4(2) . . ?
N2 C13 C11 127.3(2) . . ?
N2 C13 H13A 116.3 . . ?
C11 C13 H13A 116.3 . . ?
N3 C14 C2 127.7(2) . . ?
N3 C14 H14A 116.1 . . ?
C2 C14 H14A 116.1 . . ?
C22 C15 C16 122.6(3) . . ?
C22 C15 N2 119.1(2) . . ?
C16 C15 N2 118.2(2) . . ?
C19 C16 C15 117.4(3) . . ?
C19 C16 C17 120.2(3) . . ?
C15 C16 C17 122.3(3) . . ?
C16 C17 C18 112.4(3) . . ?
C16 C17 H17A 109.1 . . ?
C18 C17 H17A 109.1 . . ?
C16 C17 H17B 109.1 . . ?
C18 C17 H17B 109.1 . . ?
H17A C17 H17B 107.8 . . ?
C17 C18 H18A 109.5 . . ?
C17 C18 H18B 109.5 . . ?
H18A C18 H18B 109.5 . . ?
C17 C18 H18C 109.5 . . ?
H18A C18 H18C 109.5 . . ?
H18B C18 H18C 109.5 . . ?
C20 C19 C16 121.0(3) . . ?
C20 C19 H19A 119.5 . . ?
C16 C19 H19A 119.5 . . ?
C21 C20 C19 120.1(3) . . ?
C21 C20 H20A 120.0 . . ?
C19 C20 H20A 120.0 . . ?
C20 C21 C22 121.7(3) . . ?
C20 C21 H21A 119.2 . . ?
C22 C21 H21A 119.2 . . ?
C15 C22 C21 117.2(3) . . ?
C15 C22 C23 123.2(3) . . ?
C21 C22 C23 119.6(3) . . ?
C24 C23 C22 113.1(3) . . ?
C24 C23 H23A 109.0 . . ?
C22 C23 H23A 109.0 . . ?
C24 C23 H23B 109.0 . . ?
C22 C23 H23B 109.0 . . ?
H23A C23 H23B 107.8 . . ?
C23 C24 H24A 109.5 . . ?
C23 C24 H24B 109.5 . . ?
H24A C24 H24B 109.5 . . ?
C23 C24 H24C 109.5 . . ?
H24A C24 H24C 109.5 . . ?
H24B C24 H24C 109.5 . . ?
C26 C25 C32 123.2(2) . . ?
C26 C25 N3 118.0(2) . . ?
C32 C25 N3 118.8(2) . . ?
C29 C26 C25 117.2(2) . . ?
C29 C26 C27 122.9(2) . . ?
C25 C26 C27 119.9(2) . . ?
C26 C27 C28 116.0(2) . . ?
C26 C27 H27A 108.3 . . ?
C28 C27 H27A 108.3 . . ?
C26 C27 H27B 108.3 . . ?
C28 C27 H27B 108.3 . . ?
H27A C27 H27B 107.4 . . ?
C27 C28 H28A 109.5 . . ?
C27 C28 H28B 109.5 . . ?
H28A C28 H28B 109.5 . . ?
C27 C28 H28C 109.5 . . ?
H28A C28 H28C 109.5 . . ?
H28B C28 H28C 109.5 . . ?
C30 C29 C26 120.9(3) . . ?
C30 C29 H29A 119.5 . . ?
C26 C29 H29A 119.5 . . ?
C31 C30 C29 120.5(3) . . ?
C31 C30 H30A 119.8 . . ?
C29 C30 H30A 119.8 . . ?
C30 C31 C32 121.0(3) . . ?
C30 C31 H31A 119.5 . . ?
C32 C31 H31A 119.5 . . ?
C25 C32 C31 117.1(2) . . ?
C25 C32 C33 120.1(2) . . ?
C31 C32 C33 122.7(2) . . ?
C32 C33 C34 115.6(2) . . ?
C32 C33 H33A 108.4 . . ?
C34 C33 H33A 108.4 . . ?
C32 C33 H33B 108.4 . . ?
C34 C33 H33B 108.4 . . ?
H33A C33 H33B 107.4 . . ?
C33 C34 H34A 109.5 . . ?
C33 C34 H34B 109.5 . . ?
H34A C34 H34B 109.5 . . ?
C33 C34 H34C 109.5 . . ?
H34A C34 H34C 109.5 . . ?
H34B C34 H34C 109.5 . . ?
O1 C35 C36 123.3(2) . . ?
O1 C35 C40 118.3(2) . . ?
C36 C35 C40 118.3(2) . . ?
C35 C36 C37 119.7(2) . . ?
C35 C36 C58 123.6(2) . . ?
C37 C36 C58 116.7(2) . . ?
C38 C37 C36 120.9(3) . . ?
C38 C37 H37A 119.6 . . ?
C36 C37 H37A 119.6 . . ?
C37 C38 C39 119.4(3) . . ?
C37 C38 H38A 120.3 . . ?
C39 C38 H38A 120.3 . . ?
C40 C39 C38 122.0(3) . . ?
C40 C39 H39A 119.0 . . ?
C38 C39 H39A 119.0 . . ?
C39 C40 C35 119.6(3) . . ?
C39 C40 C41 122.3(3) . . ?
C35 C40 C41 118.1(2) . . ?
C42 C41 C46 119.5(3) . . ?
C42 C41 C40 122.5(2) . . ?
C46 C41 C40 118.0(2) . . ?
C41 C42 C43 122.2(3) . . ?
C41 C42 H42A 118.9 . . ?
C43 C42 H42A 118.9 . . ?
C44 C43 C42 119.1(3) . . ?
C44 C43 H43A 120.5 . . ?
C42 C43 H43A 120.5 . . ?
C43 C44 C45 121.1(3) . . ?
C43 C44 H44A 119.4 . . ?
C45 C44 H44A 119.4 . . ?
C44 C45 C46 120.0(3) . . ?
C44 C45 C47 116.2(3) . . ?
C46 C45 C47 123.7(3) . . ?
O3 C46 C45 123.5(2) . . ?
O3 C46 C41 118.5(3) . . ?
C45 C46 C41 118.1(3) . . ?
N4 C47 C45 127.5(3) . . ?
N4 C47 H47A 116.3 . . ?
C45 C47 H47A 116.3 . . ?
C55 C48 C49 121.8(3) . . ?
C55 C48 N4 121.1(3) . . ?
C49 C48 N4 117.1(2) . . ?
C52 C49 C48 118.8(3) . . ?
C52 C49 C50 119.0(3) . . ?
C48 C49 C50 122.1(3) . . ?
C51 C50 C49 112.9(3) . . ?
C51 C50 H50A 109.0 . . ?
C49 C50 H50A 109.0 . . ?
C51 C50 H50B 109.0 . . ?
C49 C50 H50B 109.0 . . ?
H50A C50 H50B 107.8 . . ?
C50 C51 H51A 109.5 . . ?
C50 C51 H51B 109.5 . . ?
H51A C51 H51B 109.5 . . ?
C50 C51 H51C 109.5 . . ?
H51A C51 H51C 109.5 . . ?
H51B C51 H51C 109.5 . . ?
C53 C52 C49 120.7(4) . . ?
C53 C52 H52A 119.7 . . ?
C49 C52 H52A 119.7 . . ?
C52 C53 C54 122.2(3) . . ?
C52 C53 H53A 118.9 . . ?
C54 C53 H53A 118.9 . . ?
C53 C54 C55 120.0(3) . . ?
C53 C54 H54A 120.0 . . ?
C55 C54 H54A 120.0 . . ?
C48 C55 C54 116.5(3) . . ?
C48 C55 C56 122.8(3) . . ?
C54 C55 C56 120.7(3) . . ?
C55 C56 C57 111.4(3) . . ?
C55 C56 H56A 109.4 . . ?
C57 C56 H56A 109.4 . . ?
C55 C56 H56B 109.4 . . ?
C57 C56 H56B 109.4 . . ?
H56A C56 H56B 108.0 . . ?
C56 C57 H57A 109.5 . . ?
C56 C57 H57B 109.5 . . ?
H57A C57 H57B 109.5 . . ?
C56 C57 H57C 109.5 . . ?
H57A C57 H57C 109.5 . . ?
H57B C57 H57C 109.5 . . ?
N1 C58 C36 127.6(2) . . ?
N1 C58 H58A 116.2 . . ?
C36 C58 H58A 116.2 . . ?
C66 C59 C60 122.4(2) . . ?
C66 C59 N1 118.1(2) . . ?
C60 C59 N1 119.5(2) . . ?
C63 C60 C59 117.6(2) . . ?
C63 C60 C61 122.2(2) . . ?
C59 C60 C61 120.1(2) . . ?
C60 C61 C62 116.0(3) . . ?
C60 C61 H61A 108.3 . . ?
C62 C61 H61A 108.3 . . ?
C60 C61 H61B 108.3 . . ?
C62 C61 H61B 108.3 . . ?
H61A C61 H61B 107.4 . . ?
C61 C62 H62A 109.5 . . ?
C61 C62 H62B 109.5 . . ?
H62A C62 H62B 109.5 . . ?
C61 C62 H62C 109.5 . . ?
H62A C62 H62C 109.5 . . ?
H62B C62 H62C 109.5 . . ?
C64 C63 C60 120.8(3) . . ?
C64 C63 H63A 119.6 . . ?
C60 C63 H63A 119.6 . . ?
C65 C64 C63 120.3(3) . . ?
C65 C64 H64A 119.8 . . ?
C63 C64 H64A 119.8 . . ?
C64 C65 C66 121.3(3) . . ?
C64 C65 H65A 119.3 . . ?
C66 C65 H65A 119.3 . . ?
C65 C66 C59 117.6(2) . . ?
C65 C66 C67 119.6(2) . . ?
C59 C66 C67 122.8(2) . . ?
C66 C67 C68 112.8(2) . . ?
C66 C67 H67A 109.0 . . ?
C68 C67 H67A 109.0 . . ?
C66 C67 H67B 109.0 . . ?
C68 C67 H67B 109.0 . . ?
H67A C67 H67B 107.8 . . ?
C67 C68 H68A 109.5 . . ?
C67 C68 H68B 109.5 . . ?
H68A C68 H68B 109.5 . . ?
C67 C68 H68C 109.5 . . ?
H68A C68 H68C 109.5 . . ?
H68B C68 H68C 109.5 . . ?
Cl1 C69 Cl2 113.2(2) . . ?
Cl1 C69 H69A 108.9 . . ?
Cl2 C69 H69A 108.9 . . ?
Cl1 C69 H69B 108.9 . . ?
Cl2 C69 H69B 108.9 . . ?
H69A C69 H69B 107.8 . . ?

loop_
_geom_bond_atom_site_label_1
_geom_bond_atom_site_label_2
_geom_bond_distance
_geom_bond_site_symmetry_2
_geom_bond_publ_flag
Co1 O2 1.9001(17) . ?
Co1 O1 1.9024(18) . ?
Co1 N2 1.999(2) . ?
Co1 N1 2.001(2) . ?
Co2 O4 1.9013(18) . ?
Co2 O3 1.9054(17) . ?
Co2 N3 2.001(2) . ?
Co2 N4 2.013(2) . ?
Cl1 C69 1.775(6) . ?
Cl2 C69 1.809(6) . ?
O1 C35 1.304(3) . ?
O2 C12 1.305(3) . ?
O3 C46 1.301(3) . ?
O4 C1 1.299(3) . ?
N1 C58 1.303(3) . ?
N1 C59 1.446(3) . ?
N2 C13 1.298(3) . ?
N2 C15 1.450(3) . ?
N3 C14 1.300(3) . ?
N3 C25 1.453(3) . ?
N4 C47 1.296(4) . ?
N4 C48 1.449(3) . ?
C1 C2 1.422(3) . ?
C1 C6 1.436(4) . ?
C2 C3 1.415(4) . ?
C2 C14 1.438(4) . ?
C3 C4 1.371(4) . ?
C3 H3A 0.9500 . ?
C4 C5 1.409(4) . ?
C4 H4A 0.9500 . ?
C5 C6 1.375(4) . ?
C5 H5A 0.9500 . ?
C6 C7 1.485(3) . ?
C7 C8 1.381(4) . ?
C7 C12 1.428(3) . ?
C8 C9 1.408(4) . ?
C8 H8A 0.9500 . ?
C9 C10 1.369(4) . ?
C9 H9A 0.9500 . ?
C10 C11 1.418(4) . ?
C10 H10A 0.9500 . ?
C11 C12 1.426(4) . ?
C11 C13 1.435(4) . ?
C13 H13A 0.9500 . ?
C14 H14A 0.9500 . ?
C15 C22 1.396(4) . ?
C15 C16 1.403(4) . ?
C16 C19 1.394(4) . ?
C16 C17 1.510(4) . ?
C17 C18 1.531(5) . ?
C17 H17A 0.9900 . ?
C17 H17B 0.9900 . ?
C18 H18A 0.9800 . ?
C18 H18B 0.9800 . ?
C18 H18C 0.9800 . ?
C19 C20 1.385(6) . ?
C19 H19A 0.9500 . ?
C20 C21 1.373(6) . ?
C20 H20A 0.9500 . ?
C21 C22 1.396(4) . ?
C21 H21A 0.9500 . ?
C22 C23 1.520(5) . ?
C23 C24 1.517(5) . ?
C23 H23A 0.9900 . ?
C23 H23B 0.9900 . ?
C24 H24A 0.9800 . ?
C24 H24B 0.9800 . ?
C24 H24C 0.9800 . ?
C25 C26 1.400(4) . ?
C25 C32 1.401(4) . ?
C26 C29 1.396(4) . ?
C26 C27 1.519(4) . ?
C27 C28 1.524(4) . ?
C27 H27A 0.9900 . ?
C27 H27B 0.9900 . ?
C28 H28A 0.9800 . ?
C28 H28B 0.9800 . ?
C28 H28C 0.9800 . ?
C29 C30 1.391(4) . ?
C29 H29A 0.9500 . ?
C30 C31 1.379(4) . ?
C30 H30A 0.9500 . ?
C31 C32 1.402(4) . ?
C31 H31A 0.9500 . ?
C32 C33 1.516(4) . ?
C33 C34 1.523(4) . ?
C33 H33A 0.9900 . ?
C33 H33B 0.9900 . ?
C34 H34A 0.9800 . ?
C34 H34B 0.9800 . ?
C34 H34C 0.9800 . ?
C35 C36 1.420(4) . ?
C35 C40 1.433(4) . ?
C36 C37 1.420(4) . ?
C36 C58 1.436(4) . ?
C37 C38 1.368(4) . ?
C37 H37A 0.9500 . ?
C38 C39 1.403(4) . ?
C38 H38A 0.9500 . ?
C39 C40 1.373(4) . ?
C39 H39A 0.9500 . ?
C40 C41 1.485(4) . ?
C41 C42 1.384(4) . ?
C41 C46 1.434(4) . ?
C42 C43 1.401(5) . ?
C42 H42A 0.9500 . ?
C43 C44 1.374(4) . ?
C43 H43A 0.9500 . ?
C44 C45 1.416(4) . ?
C44 H44A 0.9500 . ?
C45 C46 1.424(4) . ?
C45 C47 1.434(4) . ?
C47 H47A 0.9500 . ?
C48 C55 1.390(4) . ?
C48 C49 1.415(4) . ?
C49 C52 1.374(5) . ?
C49 C50 1.531(5) . ?
C50 C51 1.515(5) . ?
C50 H50A 0.9900 . ?
C50 H50B 0.9900 . ?
C51 H51A 0.9800 . ?
C51 H51B 0.9800 . ?
C51 H51C 0.9800 . ?
C52 C53 1.342(6) . ?
C52 H52A 0.9500 . ?
C53 C54 1.373(6) . ?
C53 H53A 0.9500 . ?
C54 C55 1.435(5) . ?
C54 H54A 0.9500 . ?
C55 C56 1.498(5) . ?
C56 C57 1.527(6) . ?
C56 H56A 0.9900 . ?
C56 H56B 0.9900 . ?
C57 H57A 0.9800 . ?
C57 H57B 0.9800 . ?
C57 H57C 0.9800 . ?
C58 H58A 0.9500 . ?
C59 C66 1.404(4) . ?
C59 C60 1.405(4) . ?
C60 C63 1.401(4) . ?
C60 C61 1.517(4) . ?
C61 C62 1.531(4) . ?
C61 H61A 0.9900 . ?
C61 H61B 0.9900 . ?
C62 H62A 0.9800 . ?
C62 H62B 0.9800 . ?
C62 H62C 0.9800 . ?
C63 C64 1.386(4) . ?
C63 H63A 0.9500 . ?
C64 C65 1.381(4) . ?
C64 H64A 0.9500 . ?
C65 C66 1.393(4) . ?
C65 H65A 0.9500 . ?
C66 C67 1.514(4) . ?
C67 C68 1.524(4) . ?
C67 H67A 0.9900 . ?
C67 H67B 0.9900 . ?
C68 H68A 0.9800 . ?
C68 H68B 0.9800 . ?
C68 H68C 0.9800 . ?
C69 H69A 0.9900 . ?
C69 H69B 0.9900 . ?

loop_
_geom_torsion_atom_site_label_1
_geom_torsion_atom_site_label_2
_geom_torsion_atom_site_label_3
_geom_torsion_atom_site_label_4
_geom_torsion
_geom_torsion_site_symmetry_1
_geom_torsion_site_symmetry_2
_geom_torsion_site_symmetry_3
_geom_torsion_site_symmetry_4
_geom_torsion_publ_flag
O2 Co1 O1 C35 111.6(2) . . . . ?
N2 Co1 O1 C35 -139.9(2) . . . . ?
N1 Co1 O1 C35 -4.7(2) . . . . ?
O1 Co1 O2 C12 95.9(2) . . . . ?
N2 Co1 O2 C12 -20.3(2) . . . . ?
N1 Co1 O2 C12 -155.22(19) . . . . ?
O4 Co2 O3 C46 99.1(2) . . . . ?
N3 Co2 O3 C46 -152.0(2) . . . . ?
N4 Co2 O3 C46 -14.1(2) . . . . ?
O3 Co2 O4 C1 110.1(2) . . . . ?
N3 Co2 O4 C1 -7.4(2) . . . . ?
N4 Co2 O4 C1 -143.4(2) . . . . ?
O2 Co1 N1 C58 -126.65(19) . . . . ?
O1 Co1 N1 C58 1.9(2) . . . . ?
N2 Co1 N1 C58 121.11(19) . . . . ?
O2 Co1 N1 C59 44.71(19) . . . . ?
O1 Co1 N1 C59 173.22(18) . . . . ?
N2 Co1 N1 C59 -67.5(2) . . . . ?
O2 Co1 N2 C13 14.9(2) . . . . ?
O1 Co1 N2 C13 -113.5(2) . . . . ?
N1 Co1 N2 C13 133.7(2) . . . . ?
O2 Co1 N2 C15 -172.0(2) . . . . ?
O1 Co1 N2 C15 59.6(2) . . . . ?
N1 Co1 N2 C15 -53.2(2) . . . . ?
O4 Co2 N3 C14 6.6(2) . . . . ?
O3 Co2 N3 C14 -121.4(2) . . . . ?
N4 Co2 N3 C14 123.1(2) . . . . ?
O4 Co2 N3 C25 -176.51(18) . . . . ?
O3 Co2 N3 C25 55.5(2) . . . . ?
N4 Co2 N3 C25 -60.0(2) . . . . ?
O4 Co2 N4 C47 -119.9(2) . . . . ?
O3 Co2 N4 C47 7.1(2) . . . . ?
N3 Co2 N4 C47 129.3(2) . . . . ?
O4 Co2 N4 C48 48.0(2) . . . . ?
O3 Co2 N4 C48 175.07(19) . . . . ?
N3 Co2 N4 C48 -62.8(2) . . . . ?
Co2 O4 C1 C2 5.8(3) . . . . ?
Co2 O4 C1 C6 -176.07(16) . . . . ?
O4 C1 C2 C3 176.9(2) . . . . ?
C6 C1 C2 C3 -1.2(3) . . . . ?
O4 C1 C2 C14 -1.1(4) . . . . ?
C6 C1 C2 C14 -179.2(2) . . . . ?
C1 C2 C3 C4 -1.8(4) . . . . ?
C14 C2 C3 C4 176.3(2) . . . . ?
C2 C3 C4 C5 2.8(4) . . . . ?
C3 C4 C5 C6 -0.9(4) . . . . ?
C4 C5 C6 C1 -2.1(4) . . . . ?
C4 C5 C6 C7 176.3(2) . . . . ?
O4 C1 C6 C5 -175.1(2) . . . . ?
C2 C1 C6 C5 3.1(3) . . . . ?
O4 C1 C6 C7 6.4(3) . . . . ?
C2 C1 C6 C7 -175.4(2) . . . . ?
C5 C6 C7 C8 63.1(4) . . . . ?
C1 C6 C7 C8 -118.5(3) . . . . ?
C5 C6 C7 C12 -118.2(3) . . . . ?
C1 C6 C7 C12 60.2(3) . . . . ?
C12 C7 C8 C9 -0.3(4) . . . . ?
C6 C7 C8 C9 178.4(3) . . . . ?
C7 C8 C9 C10 -1.3(4) . . . . ?
C8 C9 C10 C11 1.2(4) . . . . ?
C9 C10 C11 C12 0.4(4) . . . . ?
C9 C10 C11 C13 179.4(3) . . . . ?
Co1 O2 C12 C11 17.2(3) . . . . ?
Co1 O2 C12 C7 -164.93(17) . . . . ?
C10 C11 C12 O2 175.9(2) . . . . ?
C13 C11 C12 O2 -3.0(4) . . . . ?
C10 C11 C12 C7 -1.9(4) . . . . ?
C13 C11 C12 C7 179.1(2) . . . . ?
C8 C7 C12 O2 -176.1(2) . . . . ?
C6 C7 C12 O2 5.1(3) . . . . ?
C8 C7 C12 C11 1.9(4) . . . . ?
C6 C7 C12 C11 -176.9(2) . . . . ?
C15 N2 C13 C11 179.1(3) . . . . ?
Co1 N2 C13 C11 -7.7(4) . . . . ?
C10 C11 C13 N2 179.6(3) . . . . ?
C12 C11 C13 N2 -1.4(4) . . . . ?
C25 N3 C14 C2 178.1(2) . . . . ?
Co2 N3 C14 C2 -4.9(4) . . . . ?
C3 C2 C14 N3 -177.1(2) . . . . ?
C1 C2 C14 N3 1.0(4) . . . . ?
C13 N2 C15 C22 93.5(3) . . . . ?
Co1 N2 C15 C22 -79.9(3) . . . . ?
C13 N2 C15 C16 -89.2(3) . . . . ?
Co1 N2 C15 C16 97.5(3) . . . . ?
C22 C15 C16 C19 1.3(4) . . . . ?
N2 C15 C16 C19 -175.9(3) . . . . ?
C22 C15 C16 C17 -175.9(3) . . . . ?
N2 C15 C16 C17 6.9(4) . . . . ?
C19 C16 C17 C18 -88.6(4) . . . . ?
C15 C16 C17 C18 88.5(3) . . . . ?
C15 C16 C19 C20 -0.5(5) . . . . ?
C17 C16 C19 C20 176.8(3) . . . . ?
C16 C19 C20 C21 -0.4(5) . . . . ?
C19 C20 C21 C22 0.6(6) . . . . ?
C16 C15 C22 C21 -1.1(4) . . . . ?
N2 C15 C22 C21 176.1(3) . . . . ?
C16 C15 C22 C23 177.0(3) . . . . ?
N2 C15 C22 C23 -5.8(4) . . . . ?
C20 C21 C22 C15 0.1(5) . . . . ?
C20 C21 C22 C23 -178.1(3) . . . . ?
C15 C22 C23 C24 -96.1(4) . . . . ?
C21 C22 C23 C24 82.0(4) . . . . ?
C14 N3 C25 C26 -87.0(3) . . . . ?
Co2 N3 C25 C26 95.9(3) . . . . ?
C14 N3 C25 C32 94.3(3) . . . . ?
Co2 N3 C25 C32 -82.8(3) . . . . ?
C32 C25 C26 C29 2.7(4) . . . . ?
N3 C25 C26 C29 -176.0(2) . . . . ?
C32 C25 C26 C27 -176.3(3) . . . . ?
N3 C25 C26 C27 5.1(4) . . . . ?
C29 C26 C27 C28 -0.7(4) . . . . ?
C25 C26 C27 C28 178.2(3) . . . . ?
C25 C26 C29 C30 -1.3(4) . . . . ?
C27 C26 C29 C30 177.6(3) . . . . ?
C26 C29 C30 C31 -0.5(4) . . . . ?
C29 C30 C31 C32 1.2(4) . . . . ?
C26 C25 C32 C31 -2.0(4) . . . . ?
N3 C25 C32 C31 176.6(2) . . . . ?
C26 C25 C32 C33 176.7(3) . . . . ?
N3 C25 C32 C33 -4.7(4) . . . . ?
C30 C31 C32 C25 0.0(4) . . . . ?
C30 C31 C32 C33 -178.6(3) . . . . ?
C25 C32 C33 C34 -172.7(3) . . . . ?
C31 C32 C33 C34 5.9(4) . . . . ?
Co1 O1 C35 C36 7.4(4) . . . . ?
Co1 O1 C35 C40 -174.98(17) . . . . ?
O1 C35 C36 C37 175.5(2) . . . . ?
C40 C35 C36 C37 -2.1(4) . . . . ?
O1 C35 C36 C58 -6.3(4) . . . . ?
C40 C35 C36 C58 176.1(2) . . . . ?
C35 C36 C37 C38 -0.6(4) . . . . ?
C58 C36 C37 C38 -178.9(3) . . . . ?
C36 C37 C38 C39 2.4(4) . . . . ?
C37 C38 C39 C40 -1.3(5) . . . . ?
C38 C39 C40 C35 -1.5(4) . . . . ?
C38 C39 C40 C41 178.0(3) . . . . ?
O1 C35 C40 C39 -174.6(2) . . . . ?
C36 C35 C40 C39 3.2(4) . . . . ?
O1 C35 C40 C41 5.9(4) . . . . ?
C36 C35 C40 C41 -176.3(2) . . . . ?
C39 C40 C41 C42 60.4(4) . . . . ?
C35 C40 C41 C42 -120.1(3) . . . . ?
C39 C40 C41 C46 -119.7(3) . . . . ?
C35 C40 C41 C46 59.8(3) . . . . ?
C46 C41 C42 C43 -1.5(5) . . . . ?
C40 C41 C42 C43 178.5(3) . . . . ?
C41 C42 C43 C44 -0.6(5) . . . . ?
C42 C43 C44 C45 1.4(5) . . . . ?
C43 C44 C45 C46 -0.1(5) . . . . ?
C43 C44 C45 C47 -175.6(3) . . . . ?
Co2 O3 C46 C45 16.5(4) . . . . ?
Co2 O3 C46 C41 -165.08(18) . . . . ?
C44 C45 C46 O3 176.4(3) . . . . ?
C47 C45 C46 O3 -8.4(4) . . . . ?
C44 C45 C46 C41 -2.0(4) . . . . ?
C47 C45 C46 C41 173.2(3) . . . . ?
C42 C41 C46 O3 -175.8(2) . . . . ?
C40 C41 C46 O3 4.3(4) . . . . ?
C42 C41 C46 C45 2.7(4) . . . . ?
C40 C41 C46 C45 -177.2(2) . . . . ?
C48 N4 C47 C45 -171.2(3) . . . . ?
Co2 N4 C47 C45 -2.8(4) . . . . ?
C44 C45 C47 N4 176.9(3) . . . . ?
C46 C45 C47 N4 1.5(5) . . . . ?
C47 N4 C48 C55 -93.1(3) . . . . ?
Co2 N4 C48 C55 98.3(3) . . . . ?
C47 N4 C48 C49 89.8(3) . . . . ?
Co2 N4 C48 C49 -78.8(3) . . . . ?
C55 C48 C49 C52 -2.4(5) . . . . ?
N4 C48 C49 C52 174.6(3) . . . . ?
C55 C48 C49 C50 174.1(3) . . . . ?
N4 C48 C49 C50 -8.8(4) . . . . ?
C52 C49 C50 C51 87.4(4) . . . . ?
C48 C49 C50 C51 -89.2(4) . . . . ?
C48 C49 C52 C53 0.3(5) . . . . ?
C50 C49 C52 C53 -176.4(3) . . . . ?
C49 C52 C53 C54 1.9(6) . . . . ?
C52 C53 C54 C55 -2.0(6) . . . . ?
C49 C48 C55 C54 2.3(5) . . . . ?
N4 C48 C55 C54 -174.6(3) . . . . ?
C49 C48 C55 C56 -174.3(3) . . . . ?
N4 C48 C55 C56 8.7(5) . . . . ?
C53 C54 C55 C48 -0.2(5) . . . . ?
C53 C54 C55 C56 176.6(3) . . . . ?
C48 C55 C56 C57 97.8(4) . . . . ?
C54 C55 C56 C57 -78.8(5) . . . . ?
C59 N1 C58 C36 -173.7(2) . . . . ?
Co1 N1 C58 C36 -1.9(4) . . . . ?
C35 C36 C58 N1 3.7(4) . . . . ?
C37 C36 C58 N1 -178.1(2) . . . . ?
C58 N1 C59 C66 92.8(3) . . . . ?
Co1 N1 C59 C66 -79.1(3) . . . . ?
C58 N1 C59 C60 -87.3(3) . . . . ?
Co1 N1 C59 C60 100.8(2) . . . . ?
C66 C59 C60 C63 0.0(4) . . . . ?
N1 C59 C60 C63 -180.0(2) . . . . ?
C66 C59 C60 C61 -177.5(2) . . . . ?
N1 C59 C60 C61 2.6(4) . . . . ?
C63 C60 C61 C62 9.5(4) . . . . ?
C59 C60 C61 C62 -173.2(3) . . . . ?
C59 C60 C63 C64 -0.5(4) . . . . ?
C61 C60 C63 C64 176.8(3) . . . . ?
C60 C63 C64 C65 0.0(4) . . . . ?
C63 C64 C65 C66 1.1(4) . . . . ?
C64 C65 C66 C59 -1.6(4) . . . . ?
C64 C65 C66 C67 -178.9(2) . . . . ?
C60 C59 C66 C65 1.1(4) . . . . ?
N1 C59 C66 C65 -179.0(2) . . . . ?
C60 C59 C66 C67 178.3(2) . . . . ?
N1 C59 C66 C67 -1.8(4) . . . . ?
C65 C66 C67 C68 80.6(3) . . . . ?
C59 C66 C67 C68 -96.5(3) . . . . ?

loop_
_platon_squeeze_void_nr
_platon_squeeze_void_average_x
_platon_squeeze_void_average_y
_platon_squeeze_void_average_z
_platon_squeeze_void_volume
_platon_squeeze_void_count_electrons
_platon_squeeze_void_content
1 0.234 0.743 0.740 9 1 ' '
2 0.316 0.593 0.887 36 2 ' '
3 0.684 0.407 0.114 36 2 ' '
4 0.767 0.255 0.262 9 1 ' '
